data_4134862
loop_
_publ_author_name
'Wang, Chengpeng'
'Naren, Nevin A.'
'Zheng, Pengfei'
'Dong, Guangbin'

_publ_section_title
;
 Intramolecular \b-Alkenylation of Cyclohexanones via Pd-Catalyzed
 Desaturation-Mediated C(sp3)-H/Alkyne Coupling.
;
_journal_name_full 'Journal of the American Chemical Society'
_journal_paper_doi 10.1021/jacs.0c02654
_journal_year 2020
_chemical_formula_moiety 'C15 H18 O4'
_chemical_formula_sum 'C15 H18 O4'
_chemical_formula_weight 262.29
_chemical_name_systematic wcp-8-165
_space_group_crystal_system orthorhombic
_space_group_IT_number 29
_space_group_name_Hall 'P 2c -2ac'
_space_group_name_H-M_alt 'P c a 21'
_atom_sites_solution_hydrogens geom
_atom_sites_solution_primary dual
_audit_creation_date 2020-01-29
_audit_creation_method
;
Olex2 1.2
(compiled 2018.05.29 svn.r3508 for OlexSys, GUI svn.r5506)
;
_cell_angle_alpha 90
_cell_angle_beta 90
_cell_angle_gamma 90
_cell_formula_units_Z 8
_cell_length_a 19.8814(14)
_cell_length_b 5.9438(4)
_cell_length_c 21.4591(15)
_cell_measurement_reflns_used 9398
_cell_measurement_temperature 100(2)
_cell_measurement_theta_max 21.26
_cell_measurement_theta_min 2.79
_cell_volume 2535.8(3)
_computing_cell_refinement 'SAINT V.8.35A (Bruker AXS Inc., 2013)'
_computing_data_collection 'APEX3 v.2015.9-0 (Bruker AXS Inc., 2015)'
_computing_data_reduction 'SAINT V.8.35A (Bruker AXS Inc., 2013)'
_computing_molecular_graphics
;
OLEX2: a complete structure solution, refinement and analysis program 
Dolomanov et al., 2009

Mercury: visualization and analysis of crystal structures
Macrae, et al., 2006

O. V. Dolomanov, L. J. Bourhis, R. J. Gildea, J. A. K. Howard and H. Puschmann.
J. Appl. Cryst. (2009). 42, 339-341;

C. F. Macrae, P. R. Edgington, P. McCabe, E. Pidcock, G. P. Shields, R. Taylor,
M. Towler and J. van de Streek, J. Appl. Cryst. (2006). 39, 453-457.
;
_computing_publication_material
;
 APEX3 v.2015.5-2 (Bruker AXS Inc., 2015)
 OLEX2 (Dolomanov et al., 2009)
;
_computing_structure_refinement 'XL-2018/3 (Sheldrick, 2015b)'
_computing_structure_solution 'XT 2014/5 (Sheldrick, 2015a)'
_diffrn_ambient_temperature 100(2)
_diffrn_detector 'Bruker PHOTON 100'
_diffrn_detector_area_resol_mean 10.4167
_diffrn_detector_type CMOS
_diffrn_measured_fraction_theta_full 1.000
_diffrn_measured_fraction_theta_max 0.997
_diffrn_measurement_device_type 'Bruker D8 Venture'
_diffrn_measurement_method 'omega and phi scans'
_diffrn_radiation_monochromator mirrors
_diffrn_radiation_type MoK\a
_diffrn_radiation_wavelength 0.71073
_diffrn_reflns_av_R_equivalents 0.1280
_diffrn_reflns_av_unetI/netI 0.0712
_diffrn_reflns_Laue_measured_fraction_full 1.000
_diffrn_reflns_Laue_measured_fraction_max 0.997
_diffrn_reflns_limit_h_max 26
_diffrn_reflns_limit_h_min -26
_diffrn_reflns_limit_k_max 7
_diffrn_reflns_limit_k_min -7
_diffrn_reflns_limit_l_max 28
_diffrn_reflns_limit_l_min -28
_diffrn_reflns_number 65551
_diffrn_reflns_point_group_measured_fraction_full 1.000
_diffrn_reflns_point_group_measured_fraction_max 0.995
_diffrn_reflns_theta_full 25.242
_diffrn_reflns_theta_max 28.001
_diffrn_reflns_theta_min 2.049
_diffrn_source 'micro-focus X-ray tube'
_diffrn_source_type 'INCOATEC ImuS'
_diffrn_standards_number 0
_exptl_absorpt_coefficient_mu 0.099
_exptl_absorpt_correction_T_max 0.7456
_exptl_absorpt_correction_T_min 0.6909
_exptl_absorpt_correction_type multi-scan
_exptl_absorpt_process_details
;
SADABS-2016/2 (Bruker,2016/2) was used for absorption correction.
wR2(int) was 0.1014 before and 0.0572 after correction.
The Ratio of minimum to maximum transmission is 0.9266.
The \l/2 correction factor is Not present.
;
_exptl_crystal_colour 'clear light colourless'
_exptl_crystal_colour_lustre clear
_exptl_crystal_colour_modifier light
_exptl_crystal_colour_primary colourless
_exptl_crystal_density_diffrn 1.374
_exptl_crystal_description plate
_exptl_crystal_F_000 1120
_exptl_crystal_size_max 0.301
_exptl_crystal_size_mid 0.109
_exptl_crystal_size_min 0.088
_refine_diff_density_max 0.360
_refine_diff_density_min -0.330
_refine_diff_density_rms 0.075
_refine_ls_abs_structure_details
;
 Flack x determined using 1594 quotients [(I+)-(I-)]/[(I+)+(I-)]
 (Parsons, Flack and Wagner, Acta Cryst. B69 (2013) 249-259).
;
_refine_ls_abs_structure_Flack -0.3(5)
_refine_ls_extinction_method none
_refine_ls_goodness_of_fit_ref 1.164
_refine_ls_hydrogen_treatment constr
_refine_ls_matrix_type full
_refine_ls_number_parameters 347
_refine_ls_number_reflns 6099
_refine_ls_number_restraints 1
_refine_ls_restrained_S_all 1.164
_refine_ls_R_factor_all 0.1168
_refine_ls_R_factor_gt 0.0779
_refine_ls_shift/su_max 0.003
_refine_ls_shift/su_mean 0.001
_refine_ls_structure_factor_coef Fsqd
_refine_ls_weighting_details 'w=1/[\s^2^(Fo^2^)+5.5780P] where P=(Fo^2^+2Fc^2^)/3'
_refine_ls_weighting_scheme calc
_refine_ls_wR_factor_gt 0.1224
_refine_ls_wR_factor_ref 0.1333
_reflns_Friedel_coverage 0.944
_reflns_Friedel_fraction_full 1.000
_reflns_Friedel_fraction_max 0.993
_reflns_number_gt 4471
_reflns_number_total 6099
_reflns_threshold_expression 'I > 2\s(I)'
_cod_data_source_file ja0c02654_si_003.cif
_cod_data_source_block mono
_cod_database_code 4134862
_shelx_shelxl_version_number 2018/3
_shelx_space_group_comment
;
The symmetry employed for this shelxl refinement is uniquely defined
by the following loop, which should always be used as a source of
symmetry information in preference to the above space-group names.
They are only intended as comments.
;
_shelx_estimated_absorpt_t_max 0.991
_shelx_estimated_absorpt_t_min 0.971
_olex2_refinement_description
;
1. Fixed Uiso
 At 1.2 times of:
  All C(H) groups, All C(H,H) groups
 At 1.5 times of:
  All O(H) groups
2.a Ternary CH refined with riding coordinates:
 C00D(H00D), C00E(H00E), C5(H5), C00P(H00P), C9(H9), C4(H4A)
2.b Secondary CH2 refined with riding coordinates:
 C00F(H00C,H00F), C2(H2A,H2B), C00N(H00G,H00I), C6(H6A,H6B), C7(H7A,H7B),
 C3(H3A,H3B), C00T(H00J,H00K), C00X(H00L,H00N)
2.c Aromatic/amide H refined with riding coordinates:
 C009(H009), C00A(H00A), C00B(H00B), C00H(H00H), C00M(H00M), C14(H14),
 C13(H13), C12(H12), C11(H11), C15(H15)
2.d Idealised tetrahedral OH refined as rotating group:
 O4(H4), O3(H3), O006(H006), O008(H008)
;
_olex2_submission_original_sample_id wcp-8-165
_olex2_submission_special_instructions 'No special instructions were received'

loop_
_space_group_symop_operation_xyz
'x, y, z'
'-x, -y, z+1/2'
'x+1/2, -y, z'
'-x+1/2, y, z+1/2'

loop_
_atom_site_label
_atom_site_type_symbol
_atom_site_fract_x
_atom_site_fract_y
_atom_site_fract_z
_atom_site_U_iso_or_equiv
_atom_site_adp_type
_atom_site_occupancy
_atom_site_site_symmetry_order
_atom_site_calc_flag
_atom_site_refinement_flags_posn
_atom_site_refinement_flags_adp
_atom_site_refinement_flags_occupancy
_atom_site_disorder_assembly
_atom_site_disorder_group
O4 O 0.53111(19) 0.4923(7) 0.4652(2) 0.0186(9) Uani 1 1 d . . . . .
H4 H 0.571476 0.522787 0.457286 0.028 Uiso 1 1 calc GR . . . .
O3 O 0.42667(18) 0.2923(7) 0.39793(19) 0.0211(10) Uani 1 1 d . . . . .
H3 H 0.429830 0.424684 0.411349 0.032 Uiso 1 1 calc GR . . . .
O2 O 0.59529(19) 0.1183(7) 0.54653(19) 0.0192(9) Uani 1 1 d . . . . .
O004 O 0.8682(2) 0.2681(8) 0.3900(2) 0.0307(11) Uani 1 1 d . . . . .
O005 O 0.66530(19) 0.6266(8) 0.45692(19) 0.0218(10) Uani 1 1 d . . . . .
O006 O 0.7362(2) 0.9710(6) 0.5410(2) 0.0271(11) Uani 1 1 d . . . . .
H006 H 0.703326 1.004885 0.563748 0.041 Uiso 1 1 calc GR . . . .
O1 O 0.3841(2) -0.2158(9) 0.6007(2) 0.0359(12) Uani 1 1 d . . . . .
O008 O 0.8371(2) 0.7508(10) 0.6050(3) 0.0395(14) Uani 1 1 d . . . . .
H008 H 0.831622 0.890799 0.606591 0.059 Uiso 1 1 calc GR . . . .
C009 C 0.7262(3) 0.8905(10) 0.6835(3) 0.0158(13) Uani 1 1 d . . . . .
H009 H 0.756911 1.005432 0.671805 0.019 Uiso 1 1 calc R . . . .
C00A C 0.6814(3) 0.9274(11) 0.7310(3) 0.0218(14) Uani 1 1 d . . . . .
H00A H 0.681757 1.067798 0.752137 0.026 Uiso 1 1 calc R . . . .
C00B C 0.6820(3) 0.5191(10) 0.6712(3) 0.0188(14) Uani 1 1 d . . . . .
H00B H 0.682370 0.376982 0.650931 0.023 Uiso 1 1 calc R . . . .
C00C C 0.8164(3) 0.3548(10) 0.4069(3) 0.0181(13) Uani 1 1 d . . . . .
C00D C 0.7798(3) 0.6837(10) 0.4759(3) 0.0146(12) Uani 1 1 d . . . . .
H00D H 0.817405 0.793582 0.470177 0.018 Uiso 1 1 calc R . . . .
C00E C 0.7738(3) 0.6435(11) 0.5969(3) 0.0189(13) Uani 1 1 d . . . . .
H00E H 0.781465 0.478008 0.592514 0.023 Uiso 1 1 calc R . . . .
C00F C 0.8062(3) 0.4410(10) 0.4725(3) 0.0170(13) Uani 1 1 d . . . . .
H00C H 0.849528 0.432572 0.495093 0.020 Uiso 1 1 calc R . . . .
H00F H 0.773962 0.340903 0.494187 0.020 Uiso 1 1 calc R . . . .
C10 C 0.5362(3) 0.2282(11) 0.3487(3) 0.0180(13) Uani 1 1 d . . . . .
C00H C 0.6357(3) 0.7651(11) 0.7487(3) 0.0211(14) Uani 1 1 d . . . . .
H00H H 0.604075 0.794616 0.780810 0.025 Uiso 1 1 calc R . . . .
C00I C 0.7269(3) 0.6832(9) 0.6523(3) 0.0131(12) Uani 1 1 d . . . . .
C00J C 0.7419(3) 0.7303(9) 0.5373(3) 0.0133(12) Uani 1 1 d . . . . .
C5 C 0.4817(3) 0.1973(10) 0.5247(3) 0.0176(13) Uani 1 1 d . . . . .
H5 H 0.445469 0.311677 0.531050 0.021 Uiso 1 1 calc R . . . .
C2 C 0.4969(3) -0.1331(12) 0.6302(3) 0.0249(15) Uani 1 1 d . . . . .
H2A H 0.533395 -0.229864 0.613795 0.030 Uiso 1 1 calc R . . . .
H2B H 0.483275 -0.191123 0.671514 0.030 Uiso 1 1 calc R . . . .
C00M C 0.6366(3) 0.5566(11) 0.7187(3) 0.0231(15) Uani 1 1 d . . . . .
H00M H 0.606165 0.441551 0.730925 0.028 Uiso 1 1 calc R . . . .
C00N C 0.7572(3) 0.3915(11) 0.3646(3) 0.0235(14) Uani 1 1 d . . . . .
H00G H 0.769179 0.344437 0.321730 0.028 Uiso 1 1 calc R . . . .
H00I H 0.719155 0.296743 0.378711 0.028 Uiso 1 1 calc R . . . .
C6 C 0.4515(3) -0.0396(10) 0.5229(3) 0.0168(13) Uani 1 1 d . . . . .
H6A H 0.408703 -0.034961 0.499305 0.020 Uiso 1 1 calc R . . . .
H6B H 0.482653 -0.140722 0.500371 0.020 Uiso 1 1 calc R . . . .
C00P C 0.7241(3) 0.7274(11) 0.4290(3) 0.0194(13) Uani 1 1 d . . . . .
H00P H 0.716836 0.893460 0.425647 0.023 Uiso 1 1 calc R . . . .
C9 C 0.4896(3) 0.1829(10) 0.4038(3) 0.0175(13) Uani 1 1 d . . . . .
H9 H 0.481090 0.017241 0.405549 0.021 Uiso 1 1 calc R . . . .
C7 C 0.5889(3) 0.1306(11) 0.4793(3) 0.0205(14) Uani 1 1 d . . . . .
H7A H 0.588324 -0.022410 0.461048 0.025 Uiso 1 1 calc R . . . .
H7B H 0.627129 0.214952 0.461202 0.025 Uiso 1 1 calc R . . . .
C3 C 0.5221(3) 0.1159(11) 0.6361(3) 0.0234(15) Uani 1 1 d . . . . .
H3A H 0.487531 0.205319 0.658253 0.028 Uiso 1 1 calc R . . . .
H3B H 0.563582 0.118404 0.661528 0.028 Uiso 1 1 calc R . . . .
C00T C 0.7357(3) 0.6326(12) 0.3639(3) 0.0245(16) Uani 1 1 d . . . . .
H00J H 0.693665 0.646545 0.339518 0.029 Uiso 1 1 calc R . . . .
H00K H 0.770713 0.723253 0.342735 0.029 Uiso 1 1 calc R . . . .
C14 C 0.6255(3) 0.1066(13) 0.2806(3) 0.0285(17) Uani 1 1 d . . . . .
H14 H 0.656003 -0.007443 0.267779 0.034 Uiso 1 1 calc R . . . .
C8 C 0.5222(3) 0.2526(9) 0.4658(3) 0.0182(13) Uani 1 1 d . . . . .
C1 C 0.4381(3) -0.1355(11) 0.5865(3) 0.0249(15) Uani 1 1 d . . . . .
C00X C 0.6737(3) 0.6267(12) 0.5238(3) 0.0221(14) Uani 1 1 d . . . . .
H00L H 0.671732 0.471126 0.540163 0.026 Uiso 1 1 calc R . . . .
H00N H 0.637653 0.716031 0.543800 0.026 Uiso 1 1 calc R . . . .
C13 C 0.6257(3) 0.3142(14) 0.2514(3) 0.0302(17) Uani 1 1 d . . . . .
H13 H 0.656894 0.343507 0.218861 0.036 Uiso 1 1 calc R . . . .
C4 C 0.5363(3) 0.2248(11) 0.5740(3) 0.0204(14) Uani 1 1 d . . . . .
H4A H 0.545534 0.388534 0.580360 0.024 Uiso 1 1 calc R . . . .
C12 C 0.5809(3) 0.4781(12) 0.2693(3) 0.0273(16) Uani 1 1 d . . . . .
H12 H 0.580512 0.619467 0.248628 0.033 Uiso 1 1 calc R . . . .
C11 C 0.5356(3) 0.4359(12) 0.3182(3) 0.0260(15) Uani 1 1 d . . . . .
H11 H 0.504513 0.548828 0.330495 0.031 Uiso 1 1 calc R . . . .
C15 C 0.5801(3) 0.0656(13) 0.3293(3) 0.0274(16) Uani 1 1 d . . . . .
H15 H 0.579872 -0.077337 0.349038 0.033 Uiso 1 1 calc R . . . .

loop_
_atom_site_aniso_label
_atom_site_aniso_U_11
_atom_site_aniso_U_22
_atom_site_aniso_U_33
_atom_site_aniso_U_23
_atom_site_aniso_U_13
_atom_site_aniso_U_12
O4 0.0116(19) 0.025(2) 0.020(2) -0.006(2) -0.0011(19) 0.0006(18)
O3 0.0111(19) 0.029(2) 0.023(2) -0.008(2) 0.0013(18) 0.0027(18)
O2 0.016(2) 0.027(2) 0.015(2) 0.001(2) 0.0024(17) 0.0014(19)
O004 0.033(3) 0.034(3) 0.025(2) -0.003(2) 0.005(2) 0.017(2)
O005 0.011(2) 0.039(3) 0.015(2) 0.005(2) 0.0009(17) 0.0038(19)
O006 0.048(3) 0.008(2) 0.025(3) 0.0032(19) 0.021(2) 0.006(2)
O1 0.039(3) 0.042(3) 0.027(3) 0.001(2) 0.001(2) -0.023(3)
O008 0.015(2) 0.067(4) 0.036(3) -0.017(3) -0.002(2) -0.007(3)
C009 0.023(3) 0.010(3) 0.015(3) 0.001(2) -0.004(2) -0.012(3)
C00A 0.033(4) 0.016(3) 0.016(3) -0.002(3) -0.007(3) 0.002(3)
C00B 0.026(3) 0.013(3) 0.017(3) 0.004(2) -0.002(3) -0.006(3)
C00C 0.020(3) 0.010(3) 0.024(3) 0.002(3) 0.004(3) 0.002(3)
C00D 0.014(3) 0.015(3) 0.014(3) 0.000(2) 0.004(2) -0.002(2)
C00E 0.014(3) 0.023(3) 0.020(3) -0.001(3) -0.001(2) 0.001(3)
C00F 0.017(3) 0.019(3) 0.014(3) 0.002(3) 0.000(2) 0.004(2)
C10 0.016(3) 0.023(3) 0.015(3) -0.001(3) -0.002(2) -0.003(3)
C00H 0.022(3) 0.026(3) 0.015(3) -0.002(3) 0.000(3) 0.008(3)
C00I 0.010(3) 0.012(3) 0.017(3) 0.004(2) -0.004(2) 0.001(2)
C00J 0.018(3) 0.005(2) 0.017(3) 0.002(2) 0.002(2) 0.002(2)
C5 0.013(3) 0.020(3) 0.019(3) -0.005(3) 0.005(2) 0.001(2)
C2 0.025(4) 0.026(4) 0.024(4) 0.001(3) 0.004(3) -0.005(3)
C00M 0.020(3) 0.023(3) 0.026(4) 0.006(3) 0.001(3) -0.009(3)
C00N 0.015(3) 0.037(4) 0.019(3) -0.003(3) 0.002(3) -0.004(3)
C6 0.020(3) 0.015(3) 0.016(3) -0.002(3) 0.003(2) -0.004(2)
C00P 0.015(3) 0.026(3) 0.017(3) 0.005(3) 0.004(2) 0.001(3)
C9 0.013(3) 0.020(3) 0.019(3) -0.001(3) 0.003(2) 0.003(2)
C7 0.016(3) 0.030(3) 0.016(3) 0.000(3) 0.002(2) 0.004(3)
C3 0.024(4) 0.031(4) 0.015(3) -0.011(3) 0.002(3) -0.006(3)
C00T 0.013(3) 0.040(4) 0.020(4) 0.000(3) -0.001(3) 0.005(3)
C14 0.024(3) 0.045(5) 0.016(3) -0.011(3) 0.005(3) 0.001(3)
C8 0.016(3) 0.020(3) 0.019(3) -0.007(3) 0.005(3) 0.000(3)
C1 0.033(4) 0.018(3) 0.024(3) -0.005(3) 0.007(3) -0.002(3)
C00X 0.016(3) 0.037(4) 0.014(3) 0.008(3) 0.000(2) 0.005(3)
C13 0.020(3) 0.060(5) 0.011(3) 0.000(3) 0.004(3) -0.008(3)
C4 0.017(3) 0.023(3) 0.021(3) -0.005(3) 0.005(3) -0.006(3)
C12 0.027(3) 0.039(4) 0.015(3) 0.008(3) -0.004(3) -0.010(3)
C11 0.022(3) 0.036(4) 0.021(3) -0.003(3) -0.005(3) -0.001(3)
C15 0.019(3) 0.045(4) 0.018(4) -0.004(3) -0.002(3) -0.003(3)

loop_
_atom_type_symbol
_atom_type_description
_atom_type_scat_dispersion_real
_atom_type_scat_dispersion_imag
_atom_type_scat_source
C C 0.0033 0.0016 'International Tables Vol C Tables 4.2.6.8 and 6.1.1.4'
H H 0.0000 0.0000 'International Tables Vol C Tables 4.2.6.8 and 6.1.1.4'
O O 0.0106 0.0060 'International Tables Vol C Tables 4.2.6.8 and 6.1.1.4'

loop_
_geom_angle_atom_site_label_1
_geom_angle_atom_site_label_2
_geom_angle_atom_site_label_3
_geom_angle
_geom_angle_site_symmetry_1
_geom_angle_site_symmetry_3
_geom_angle_publ_flag
C7 O2 C4 108.0(4) . . ?
C00P O005 C00X 108.6(4) . . ?
C00A C009 C00I 120.1(5) . . ?
C009 C00A C00H 121.4(6) . . ?
C00M C00B C00I 121.6(6) . . ?
O004 C00C C00F 122.6(6) . . ?
O004 C00C C00N 123.3(6) . . ?
C00N C00C C00F 114.1(5) . . ?
C00F C00D C00J 112.0(5) . . ?
C00P C00D C00F 112.2(5) . . ?
C00P C00D C00J 100.3(4) . . ?
O008 C00E C00I 112.1(5) . . ?
O008 C00E C00J 108.7(5) . . ?
C00J C00E C00I 110.4(5) . . ?
C00C C00F C00D 114.0(5) . . ?
C11 C10 C9 120.9(6) . . ?
C15 C10 C9 120.0(6) . . ?
C15 C10 C11 119.1(6) . . ?
C00A C00H C00M 119.1(6) . . ?
C009 C00I C00E 120.8(5) . . ?
C00B C00I C009 118.3(5) . . ?
C00B C00I C00E 120.8(5) . . ?
O006 C00J C00D 105.4(5) . . ?
O006 C00J C00E 108.9(5) . . ?
O006 C00J C00X 110.1(5) . . ?
C00E C00J C00D 117.1(5) . . ?
C00X C00J C00D 101.6(5) . . ?
C00X C00J C00E 113.3(5) . . ?
C6 C5 C8 112.5(5) . . ?
C4 C5 C6 113.3(5) . . ?
C4 C5 C8 100.1(5) . . ?
C1 C2 C3 108.0(5) . . ?
C00B C00M C00H 119.5(6) . . ?
C00T C00N C00C 111.6(5) . . ?
C1 C6 C5 113.3(5) . . ?
O005 C00P C00D 104.1(4) . . ?
O005 C00P C00T 110.5(5) . . ?
C00D C00P C00T 115.7(5) . . ?
O3 C9 C10 112.7(5) . . ?
O3 C9 C8 109.1(5) . . ?
C10 C9 C8 111.6(5) . . ?
O2 C7 C8 106.7(5) . . ?
C4 C3 C2 113.2(5) . . ?
C00N C00T C00P 112.9(5) . . ?
C13 C14 C15 119.6(7) . . ?
O4 C8 C5 106.5(5) . . ?
O4 C8 C9 108.2(5) . . ?
O4 C8 C7 111.3(5) . . ?
C5 C8 C9 115.7(5) . . ?
C5 C8 C7 101.3(5) . . ?
C9 C8 C7 113.6(5) . . ?
O1 C1 C2 122.5(6) . . ?
O1 C1 C6 122.2(6) . . ?
C2 C1 C6 115.3(5) . . ?
O005 C00X C00J 107.0(5) . . ?
C12 C13 C14 120.2(6) . . ?
O2 C4 C5 104.3(4) . . ?
O2 C4 C3 108.8(5) . . ?
C3 C4 C5 115.7(5) . . ?
C13 C12 C11 119.8(7) . . ?
C10 C11 C12 120.1(6) . . ?
C10 C15 C14 121.1(7) . . ?

loop_
_geom_bond_atom_site_label_1
_geom_bond_atom_site_label_2
_geom_bond_distance
_geom_bond_site_symmetry_2
_geom_bond_publ_flag
O4 C8 1.436(7) . ?
O3 C9 1.416(7) . ?
O2 C7 1.450(7) . ?
O2 C4 1.457(7) . ?
O004 C00C 1.207(7) . ?
O005 C00P 1.445(7) . ?
O005 C00X 1.445(7) . ?
O006 C00J 1.437(6) . ?
O1 C1 1.215(8) . ?
O008 C00E 1.422(7) . ?
C009 C00A 1.372(9) . ?
C009 C00I 1.402(8) . ?
C00A C00H 1.377(9) . ?
C00B C00I 1.383(8) . ?
C00B C00M 1.379(9) . ?
C00C C00F 1.513(8) . ?
C00C C00N 1.504(8) . ?
C00D C00F 1.537(8) . ?
C00D C00J 1.542(8) . ?
C00D C00P 1.519(8) . ?
C00E C00I 1.530(8) . ?
C00E C00J 1.519(8) . ?
C10 C9 1.526(8) . ?
C10 C11 1.398(9) . ?
C10 C15 1.368(9) . ?
C00H C00M 1.396(9) . ?
C00J C00X 1.517(8) . ?
C5 C6 1.532(8) . ?
C5 C8 1.535(8) . ?
C5 C4 1.524(8) . ?
C2 C3 1.567(9) . ?
C2 C1 1.498(9) . ?
C00N C00T 1.495(9) . ?
C6 C1 1.501(9) . ?
C00P C00T 1.523(9) . ?
C9 C8 1.536(8) . ?
C7 C8 1.539(8) . ?
C3 C4 1.509(8) . ?
C14 C13 1.384(11) . ?
C14 C15 1.401(9) . ?
C13 C12 1.375(10) . ?
C12 C11 1.405(9) . ?
